data_7059427
loop_
_publ_author_name
'Yan, Tingou'
'Cheng, Guangbin'
'Yang, Hongwei'

_publ_section_title
;
 1,3,4-Oxadiazole based thermostable energetic materials: synthesis and
 structure--property relationship
;
_journal_issue 16
_journal_name_full 'New Journal of Chemistry'
_journal_page_first 6643
_journal_page_last 6651
_journal_paper_doi 10.1039/D0NJ00518E
_journal_volume 44
_journal_year 2020
_chemical_formula_moiety 'C8 H3 N9 O7, C3 H6 O'
_chemical_formula_sum 'C11 H9 N9 O8'
_chemical_formula_weight 395.27
_space_group_crystal_system monoclinic
_space_group_IT_number 14
_space_group_name_Hall '-P 2ybc'
_space_group_name_H-M_alt 'P 1 21/c 1'
_atom_sites_solution_hydrogens mixed
_atom_sites_solution_primary dual
_audit_creation_date 2019-04-18
_audit_creation_method
;
Olex2 1.2
(compiled 2018.05.29 svn.r3508 for OlexSys, GUI svn.r5506)
;
_audit_update_record
;
2019-10-18 deposited with the CCDC.	2020-03-26 downloaded from the CCDC.
;
_cell_angle_alpha 90
_cell_angle_beta 99.4370(10)
_cell_angle_gamma 90
_cell_formula_units_Z 4
_cell_length_a 13.6229(4)
_cell_length_b 5.9755(2)
_cell_length_c 19.6403(6)
_cell_measurement_reflns_used 6196
_cell_measurement_temperature 100
_cell_measurement_theta_max 27.453
_cell_measurement_theta_min 2.787
_cell_volume 1577.15(9)
_computing_cell_refinement 'SAINT V8.38A (?, 2016)'
_computing_data_reduction 'SAINT V8.38A (?, 2016)'
_computing_molecular_graphics 'Olex2 (Dolomanov et al., 2009)'
_computing_publication_material 'Olex2 (Dolomanov et al., 2009)'
_computing_structure_refinement 'ShelXL (Sheldrick, 2015)'
_computing_structure_solution 'ShelXT (Sheldrick, 2015)'
_diffrn_ambient_temperature 100.0
_diffrn_measured_fraction_theta_full 0.998
_diffrn_measured_fraction_theta_max 0.997
_diffrn_measurement_device_type 'Bruker APEX-II CCD'
_diffrn_measurement_method '\f and \w scans'
_diffrn_radiation_type MoK\a
_diffrn_radiation_wavelength 0.71073
_diffrn_reflns_av_R_equivalents 0.0781
_diffrn_reflns_av_unetI/netI 0.0593
_diffrn_reflns_Laue_measured_fraction_full 0.998
_diffrn_reflns_Laue_measured_fraction_max 0.997
_diffrn_reflns_limit_h_max 17
_diffrn_reflns_limit_h_min -17
_diffrn_reflns_limit_k_max 7
_diffrn_reflns_limit_k_min -7
_diffrn_reflns_limit_l_max 25
_diffrn_reflns_limit_l_min -25
_diffrn_reflns_number 18206
_diffrn_reflns_point_group_measured_fraction_full 0.998
_diffrn_reflns_point_group_measured_fraction_max 0.997
_diffrn_reflns_theta_full 25.242
_diffrn_reflns_theta_max 27.526
_diffrn_reflns_theta_min 2.382
_diffrn_standards_number 0
_exptl_absorpt_coefficient_mu 0.144
_exptl_absorpt_correction_T_max 0.7456
_exptl_absorpt_correction_T_min 0.4215
_exptl_absorpt_correction_type multi-scan
_exptl_absorpt_process_details
'SADABS-2016/2 (Bruker,2016/2) was used for absorption correction. wR2(int) was 0.1458 before and 0.0759 after correction. The Ratio of minimum to maximum transmission is 0.5653. The \l/2 correction factor is Not present.'
_exptl_crystal_colour colourless
_exptl_crystal_colour_primary colourless
_exptl_crystal_density_diffrn 1.665
_exptl_crystal_description block
_exptl_crystal_F_000 808
_exptl_crystal_size_max 0.19
_exptl_crystal_size_mid 0.15
_exptl_crystal_size_min 0.12
_refine_diff_density_max 0.302
_refine_diff_density_min -0.352
_refine_diff_density_rms 0.065
_refine_ls_extinction_method none
_refine_ls_goodness_of_fit_ref 1.046
_refine_ls_hydrogen_treatment mixed
_refine_ls_matrix_type full
_refine_ls_number_parameters 263
_refine_ls_number_reflns 3629
_refine_ls_number_restraints 0
_refine_ls_restrained_S_all 1.046
_refine_ls_R_factor_all 0.0672
_refine_ls_R_factor_gt 0.0473
_refine_ls_shift/su_max 0.001
_refine_ls_shift/su_mean 0.000
_refine_ls_structure_factor_coef Fsqd
_refine_ls_weighting_details 'w=1/[\s^2^(Fo^2^)+(0.0436P)^2^+1.0797P] where P=(Fo^2^+2Fc^2^)/3'
_refine_ls_weighting_scheme calc
_refine_ls_wR_factor_gt 0.1069
_refine_ls_wR_factor_ref 0.1207
_reflns_Friedel_coverage 0.000
_reflns_number_gt 2780
_reflns_number_total 3629
_reflns_threshold_expression 'I > 2\s(I)'
_cod_data_source_file d0nj00518e2.cif
_cod_data_source_block 22019414_0m
_cod_depositor_comments
;Adding full bibliography for 7059427--7059434.cif.

 Adding full bibliography for 7059427--7059434.cif.
;
_cod_database_code 7059427
_shelx_shelxl_version_number 2018/3
_shelx_space_group_comment
;
The symmetry employed for this shelxl refinement is uniquely defined
by the following loop, which should always be used as a source of
symmetry information in preference to the above space-group names.
They are only intended as comments.
;
_shelx_estimated_absorpt_t_max 0.983
_shelx_estimated_absorpt_t_min 0.973
_olex2_refinement_description
;
1. Fixed Uiso
 At 1.2 times of:
  All C(H) groups
 At 1.5 times of:
  All C(H,H,H) groups
2.a Aromatic/amide H refined with riding coordinates:
 C7(H7A)
2.b Idealised Me refined as rotating group:
 C11(H11A,H11B,H11C), C10(H10A,H10B,H10C)
;
_olex2_submission_special_instructions 'No special instructions were received'

loop_
_space_group_symop_operation_xyz
'x, y, z'
'-x, y+1/2, -z+1/2'
'-x, -y, -z'
'x, -y-1/2, z-1/2'

loop_
_atom_site_label
_atom_site_type_symbol
_atom_site_fract_x
_atom_site_fract_y
_atom_site_fract_z
_atom_site_U_iso_or_equiv
_atom_site_adp_type
_atom_site_occupancy
_atom_site_site_symmetry_order
_atom_site_calc_flag
_atom_site_refinement_flags_posn
_atom_site_refinement_flags_adp
_atom_site_refinement_flags_occupancy
_atom_site_disorder_assembly
_atom_site_disorder_group
O5 O 0.67431(10) 0.3789(2) 0.69605(6) 0.0167(3) Uani 1 1 d . . . . .
O8 O 0.78041(10) 0.6070(2) 0.59154(7) 0.0195(3) Uani 1 1 d . . . . .
O6 O 0.37635(11) 1.2551(2) 0.64134(7) 0.0242(3) Uani 1 1 d . . . . .
O4 O 1.06057(11) -0.2422(2) 0.84434(7) 0.0266(3) Uani 1 1 d . . . . .
O3 O 0.98001(11) -0.0472(3) 0.90997(7) 0.0269(3) Uani 1 1 d . . . . .
O2 O 0.92333(12) 0.3770(2) 0.85868(8) 0.0310(4) Uani 1 1 d . . . . .
O7 O 0.36492(12) 1.1166(3) 0.53756(7) 0.0293(4) Uani 1 1 d . . . . .
O1 O 0.76211(12) 0.3750(3) 0.83400(8) 0.0358(4) Uani 1 1 d . . . . .
N3 N 0.90054(12) -0.2159(3) 0.74352(8) 0.0180(3) Uani 1 1 d . . . . .
N4 N 0.82427(12) -0.1288(3) 0.69987(8) 0.0173(3) Uani 1 1 d . . . . .
N6 N 0.60273(12) 0.2817(3) 0.59046(8) 0.0182(3) Uani 1 1 d . . . . .
N9 N 0.39454(12) 1.1121(3) 0.59977(8) 0.0200(4) Uani 1 1 d . . . . .
N5 N 0.67416(12) 0.1196(3) 0.61561(8) 0.0184(3) Uani 1 1 d . . . . .
N7 N 0.54761(13) 0.7399(3) 0.70119(9) 0.0214(4) Uani 1 1 d . . . . .
N8 N 0.49038(13) 0.9215(3) 0.69357(8) 0.0225(4) Uani 1 1 d . . . . .
N1 N 0.99115(12) -0.1240(3) 0.85387(8) 0.0182(3) Uani 1 1 d . . . . .
N2 N 0.84471(14) 0.3000(3) 0.82942(8) 0.0225(4) Uani 1 1 d . . . . .
C5 C 0.60680(14) 0.4289(3) 0.63912(9) 0.0161(4) Uani 1 1 d . . . . .
C1 C 0.91526(14) -0.0725(3) 0.79545(9) 0.0164(4) Uani 1 1 d . . . . .
C3 C 0.78989(14) 0.0647(3) 0.72245(9) 0.0163(4) Uani 1 1 d . . . . .
C4 C 0.71281(14) 0.1840(3) 0.67697(9) 0.0163(4) Uani 1 1 d . . . . .
C8 C 0.45696(14) 0.9263(3) 0.62633(9) 0.0174(4) Uani 1 1 d . . . . .
C6 C 0.54928(14) 0.6311(3) 0.64065(9) 0.0169(4) Uani 1 1 d . . . . .
C2 C 0.84792(14) 0.1062(3) 0.78601(9) 0.0168(4) Uani 1 1 d . . . . .
C9 C 0.80731(14) 0.6219(3) 0.53508(9) 0.0180(4) Uani 1 1 d . . . . .
C11 C 0.78747(16) 0.4350(3) 0.48417(10) 0.0220(4) Uani 1 1 d . . . . .
H11A H 0.850609 0.365998 0.477815 0.033 Uiso 1 1 calc GR . . . .
H11B H 0.753580 0.493686 0.439903 0.033 Uiso 1 1 calc GR . . . .
H11C H 0.745207 0.322604 0.501378 0.033 Uiso 1 1 calc GR . . . .
C7 C 0.49070(14) 0.7515(3) 0.58950(10) 0.0183(4) Uani 1 1 d . . . . .
H7A H 0.476882 0.722401 0.541321 0.022 Uiso 1 1 calc R . . . .
C10 C 0.86276(16) 0.8228(3) 0.51632(10) 0.0236(4) Uani 1 1 d . . . . .
H10A H 0.858460 0.942677 0.549757 0.035 Uiso 1 1 calc GR . . . .
H10B H 0.833423 0.874000 0.470038 0.035 Uiso 1 1 calc GR . . . .
H10C H 0.932710 0.783336 0.516872 0.035 Uiso 1 1 calc GR . . . .
H7 H 0.571(2) 0.696(5) 0.7414(14) 0.042(8) Uiso 1 1 d . . . . .
H4 H 0.805(2) -0.200(5) 0.6598(14) 0.042(7) Uiso 1 1 d . . . . .

loop_
_atom_site_aniso_label
_atom_site_aniso_U_11
_atom_site_aniso_U_22
_atom_site_aniso_U_33
_atom_site_aniso_U_23
_atom_site_aniso_U_13
_atom_site_aniso_U_12
O5 0.0188(7) 0.0133(6) 0.0183(6) 0.0002(5) 0.0035(5) 0.0019(5)
O8 0.0201(7) 0.0182(7) 0.0206(7) -0.0014(5) 0.0048(5) -0.0008(6)
O6 0.0247(8) 0.0169(7) 0.0317(8) -0.0026(6) 0.0071(6) 0.0040(6)
O4 0.0202(8) 0.0265(8) 0.0323(8) -0.0040(6) 0.0015(6) 0.0077(6)
O3 0.0253(8) 0.0348(9) 0.0208(7) -0.0045(6) 0.0042(6) 0.0041(7)
O2 0.0336(9) 0.0245(8) 0.0332(8) -0.0079(6) 0.0003(7) -0.0047(7)
O7 0.0289(9) 0.0302(8) 0.0264(8) 0.0005(6) -0.0029(6) 0.0075(7)
O1 0.0335(10) 0.0425(10) 0.0306(8) -0.0093(7) 0.0026(7) 0.0207(8)
N3 0.0166(8) 0.0161(8) 0.0211(8) 0.0004(6) 0.0027(6) 0.0013(7)
N4 0.0177(9) 0.0150(8) 0.0192(8) -0.0008(6) 0.0026(6) 0.0008(7)
N6 0.0162(8) 0.0140(8) 0.0240(8) 0.0002(6) 0.0024(6) 0.0000(7)
N9 0.0179(9) 0.0168(8) 0.0252(9) -0.0004(6) 0.0034(7) -0.0003(7)
N5 0.0164(8) 0.0143(8) 0.0239(8) -0.0004(6) 0.0015(6) 0.0014(6)
N7 0.0266(10) 0.0202(9) 0.0179(8) 0.0027(7) 0.0053(7) 0.0089(7)
N8 0.0267(10) 0.0208(9) 0.0212(8) 0.0016(6) 0.0071(7) 0.0073(7)
N1 0.0174(9) 0.0167(8) 0.0206(8) -0.0014(6) 0.0038(6) -0.0015(7)
N2 0.0264(10) 0.0199(8) 0.0210(8) -0.0011(7) 0.0030(7) 0.0039(8)
C5 0.0137(9) 0.0156(9) 0.0188(9) 0.0030(7) 0.0020(7) -0.0010(7)
C1 0.0151(10) 0.0151(9) 0.0192(9) -0.0007(7) 0.0034(7) -0.0004(7)
C3 0.0165(10) 0.0132(9) 0.0199(9) -0.0003(7) 0.0052(7) -0.0012(7)
C4 0.0159(10) 0.0132(9) 0.0207(9) 0.0001(7) 0.0058(7) -0.0006(7)
C8 0.0158(10) 0.0145(9) 0.0221(9) 0.0007(7) 0.0039(7) -0.0010(7)
C6 0.0170(10) 0.0145(9) 0.0202(9) -0.0001(7) 0.0055(7) -0.0016(7)
C2 0.0167(10) 0.0150(9) 0.0198(9) -0.0009(7) 0.0059(7) -0.0003(8)
C9 0.0140(10) 0.0166(9) 0.0222(9) 0.0024(7) -0.0004(7) 0.0031(8)
C11 0.0233(11) 0.0200(10) 0.0232(10) -0.0028(8) 0.0052(8) 0.0009(8)
C7 0.0168(10) 0.0155(9) 0.0227(9) -0.0006(7) 0.0035(7) -0.0026(8)
C10 0.0262(11) 0.0178(10) 0.0274(10) 0.0028(8) 0.0056(8) -0.0015(9)

loop_
_atom_type_symbol
_atom_type_description
_atom_type_scat_dispersion_real
_atom_type_scat_dispersion_imag
_atom_type_scat_source
C C 0.0033 0.0016 'International Tables Vol C Tables 4.2.6.8 and 6.1.1.4'
H H 0.0000 0.0000 'International Tables Vol C Tables 4.2.6.8 and 6.1.1.4'
N N 0.0061 0.0033 'International Tables Vol C Tables 4.2.6.8 and 6.1.1.4'
O O 0.0106 0.0060 'International Tables Vol C Tables 4.2.6.8 and 6.1.1.4'

loop_
_geom_angle_atom_site_label_1
_geom_angle_atom_site_label_2
_geom_angle_atom_site_label_3
_geom_angle
_geom_angle_site_symmetry_1
_geom_angle_site_symmetry_3
_geom_angle_publ_flag
C4 O5 C5 101.64(14) . . ?
C1 N3 N4 104.22(15) . . ?
N3 N4 C3 113.41(16) . . ?
N3 N4 H4 117.4(18) . . ?
C3 N4 H4 129.1(18) . . ?
C5 N6 N5 105.43(15) . . ?
O6 N9 C8 117.62(16) . . ?
O7 N9 O6 125.18(17) . . ?
O7 N9 C8 117.20(16) . . ?
C4 N5 N6 105.98(15) . . ?
N8 N7 C6 112.69(16) . . ?
N8 N7 H7 119.1(19) . . ?
C6 N7 H7 127.6(19) . . ?
C8 N8 N7 103.24(15) . . ?
O4 N1 O3 124.64(16) . . ?
O4 N1 C1 118.23(15) . . ?
O3 N1 C1 117.12(16) . . ?
O2 N2 O1 124.88(17) . . ?
O2 N2 C2 118.17(17) . . ?
O1 N2 C2 116.95(17) . . ?
O5 C5 C6 117.61(16) . . ?
N6 C5 O5 113.54(16) . . ?
N6 C5 C6 128.84(17) . . ?
N3 C1 N1 118.21(16) . . ?
N3 C1 C2 112.27(16) . . ?
C2 C1 N1 129.42(16) . . ?
N4 C3 C4 118.30(16) . . ?
N4 C3 C2 105.77(16) . . ?
C2 C3 C4 135.70(17) . . ?
O5 C4 C3 121.75(16) . . ?
N5 C4 O5 113.39(16) . . ?
N5 C4 C3 124.86(17) . . ?
N8 C8 N9 117.58(16) . . ?
N8 C8 C7 114.42(17) . . ?
C7 C8 N9 127.96(17) . . ?
N7 C6 C5 120.40(17) . . ?
N7 C6 C7 107.28(17) . . ?
C7 C6 C5 132.31(17) . . ?
C1 C2 N2 128.06(17) . . ?
C3 C2 N2 127.42(17) . . ?
C3 C2 C1 104.32(16) . . ?
O8 C9 C11 120.17(18) . . ?
O8 C9 C10 121.24(17) . . ?
C11 C9 C10 118.57(17) . . ?
C9 C11 H11A 109.5 . . ?
C9 C11 H11B 109.5 . . ?
C9 C11 H11C 109.5 . . ?
H11A C11 H11B 109.5 . . ?
H11A C11 H11C 109.5 . . ?
H11B C11 H11C 109.5 . . ?
C8 C7 H7A 128.8 . . ?
C6 C7 C8 102.36(16) . . ?
C6 C7 H7A 128.8 . . ?
C9 C10 H10A 109.5 . . ?
C9 C10 H10B 109.5 . . ?
C9 C10 H10C 109.5 . . ?
H10A C10 H10B 109.5 . . ?
H10A C10 H10C 109.5 . . ?
H10B C10 H10C 109.5 . . ?

loop_
_geom_bond_atom_site_label_1
_geom_bond_atom_site_label_2
_geom_bond_distance
_geom_bond_site_symmetry_2
_geom_bond_publ_flag
O5 C5 1.359(2) . ?
O5 C4 1.355(2) . ?
O8 C9 1.227(2) . ?
O6 N9 1.235(2) . ?
O4 N1 1.219(2) . ?
O3 N1 1.226(2) . ?
O2 N2 1.220(2) . ?
O7 N9 1.222(2) . ?
O1 N2 1.228(2) . ?
N3 N4 1.339(2) . ?
N3 C1 1.322(2) . ?
N4 C3 1.349(2) . ?
N4 H4 0.89(3) . ?
N6 N5 1.404(2) . ?
N6 C5 1.293(2) . ?
N9 C8 1.443(2) . ?
N5 C4 1.292(2) . ?
N7 N8 1.330(2) . ?
N7 C6 1.359(2) . ?
N7 H7 0.85(3) . ?
N8 C8 1.325(2) . ?
N1 C1 1.446(2) . ?
N2 C2 1.443(2) . ?
C5 C6 1.443(3) . ?
C1 C2 1.400(3) . ?
C3 C4 1.449(3) . ?
C3 C2 1.386(3) . ?
C8 C7 1.391(3) . ?
C6 C7 1.379(3) . ?
C9 C11 1.494(3) . ?
C9 C10 1.496(3) . ?
C11 H11A 0.9800 . ?
C11 H11B 0.9800 . ?
C11 H11C 0.9800 . ?
C7 H7A 0.9500 . ?
C10 H10A 0.9800 . ?
C10 H10B 0.9800 . ?
C10 H10C 0.9800 . ?
